data_1515412
loop_
_publ_author_name
'Bojase, Gomotsang'
'Nguyen, Thanh V.'
'Payne, Alan D.'
'Willis, Anthony C.'
'Sherburn, Michael S.'

_publ_section_title
;
 Synthesis and properties of the ivyanes: the parent
 1,1-oligocyclopropanes
;
_journal_issue 2
_journal_name_full 'Chemical Science'
_journal_page_first 229
_journal_paper_doi 10.1039/c0sc00500b
_journal_volume 2
_journal_year 2011
_chemical_compound_source local
_chemical_formula_moiety 'C24 H34'
_chemical_formula_sum 'C24 H34'
_chemical_formula_weight 322.53
_space_group_IT_number 60
_symmetry_cell_setting orthorhombic
_symmetry_space_group_name_Hall '-P 2n 2ab'
_symmetry_space_group_name_H-M 'P b c n'
_atom_sites_solution_hydrogens geom
_atom_sites_solution_primary direct
_audit_creation_date 08-09-16
_audit_creation_method CRYSTALS_ver_12.85
_audit_update_record
;
2008-09-16 - Report on C21 H30
by Anthony C. Willis
for BJ and Mick Sherburn
2008-09-16 - passes checkcif tests with minor warnings
;
_cell_angle_alpha 90
_cell_angle_beta 90
_cell_angle_gamma 90
_cell_formula_units_Z 4
_cell_length_a 10.5317(2)
_cell_length_b 13.1456(2)
_cell_length_c 13.7434(2)
_cell_measurement_reflns_used 16396
_cell_measurement_temperature 200
_cell_measurement_theta_max 30
_cell_measurement_theta_min 2.6
_cell_volume 1902.71(5)
_computing_cell_refinement 'DENZO/SCALEPACK (Otwinowski & Minor, 1997)'
_computing_data_collection 'COLLECT (Nonius, 1997-2001).'
_computing_data_reduction 'DENZO/SCALEPACK (Otwinowski & Minor, 1997)'
_computing_molecular_graphics
;
ORTEP-II (Johnson 1976) in teXsan (MSC, 1992-1997)
;
_computing_publication_material 'CRYSTALS (Betteridge et al., 2003)'
_computing_structure_refinement 'CRYSTALS (Betteridge et al., 2003)'
_computing_structure_solution 'SIR92 (Altomare et al., 1994)'
_diffrn_ambient_temperature 200
_diffrn_measured_fraction_theta_full 0.993
_diffrn_measured_fraction_theta_max 0.993
_diffrn_measurement_device 'Nonius KappaCCD'
_diffrn_measurement_device_type Area
_diffrn_measurement_method ' \f and \w scans with CCD '
_diffrn_radiation_monochromator graphite
_diffrn_radiation_type 'Mo K\a'
_diffrn_radiation_wavelength 0.71073
_diffrn_reflns_av_R_equivalents 0.032
_diffrn_reflns_limit_h_max 14
_diffrn_reflns_limit_h_min -14
_diffrn_reflns_limit_k_max 18
_diffrn_reflns_limit_k_min -17
_diffrn_reflns_limit_l_max 19
_diffrn_reflns_limit_l_min -19
_diffrn_reflns_number 26812
_diffrn_reflns_theta_full 30.035
_diffrn_reflns_theta_max 30.035
_diffrn_reflns_theta_min 3.099
_diffrn_standards_number 0
_exptl_absorpt_coefficient_mu 0.062
_exptl_absorpt_correction_T_max 0.987
_exptl_absorpt_correction_T_min 0.978
_exptl_absorpt_correction_type integration
_exptl_absorpt_process_details
;
Gaussian integration (Coppens, 1970)
;
_exptl_crystal_colour colourless
_exptl_crystal_density_diffrn 1.126
_exptl_crystal_density_method 'not measured'
_exptl_crystal_description block
_exptl_crystal_F_000 712
_exptl_crystal_size_max 0.36
_exptl_crystal_size_mid 0.33
_exptl_crystal_size_min 0.30
_refine_diff_density_max 0.27
_refine_diff_density_min -0.18
_refine_ls_extinction_method None
_refine_ls_goodness_of_fit_ref 0.9501
_refine_ls_hydrogen_treatment refxyz
_refine_ls_matrix_type full
_refine_ls_number_parameters 160
_refine_ls_number_reflns 2770
_refine_ls_number_restraints 0
_refine_ls_R_factor_all 0.0563
_refine_ls_R_factor_gt 0.0442
_refine_ls_shift/su_max 0.003113
_refine_ls_structure_factor_coef Fsqd
_refine_ls_weighting_details
;
Method= Modified Sheldrick
w=1/[\s^2^(F^2^) + ( 0.08P)^2^ + 0.06P]
,where P=(max(Fo^2^,0) + 2Fc^2^)/3
;
_refine_ls_weighting_scheme calc
_refine_ls_wR_factor_all 0.1291
_refine_ls_wR_factor_gt 0.1249
_refine_ls_wR_factor_ref 0.1291
_reflns_limit_h_max 14
_reflns_limit_h_min 0
_reflns_limit_k_max 18
_reflns_limit_k_min 0
_reflns_limit_l_max 19
_reflns_limit_l_min 0
_reflns_number_gt 2137
_reflns_number_total 2770
_reflns_threshold_expression I>2.0\s(I)
_oxford_diffrn_Wilson_B_factor 2.45
_oxford_diffrn_Wilson_scale 0.57
_oxford_refine_ls_r_factor_ref 0.0563
_oxford_refine_ls_scale 1.572(14)
_oxford_reflns_number_all 2770
_oxford_reflns_threshold_expression_ref I>-10.0\s(I)
_oxford_structure_analysis_title '9111708 she0828_60deg_data '
_cod_data_source_file c0sc00500b.txt
_cod_data_source_block she0828
_cod_depositor_comments
;
The following automatic conversions were performed:

'_symmetry_cell_setting' value 'Orthorhombic' changed to
'orthorhombic' according to
/usr/data/users/saulius/automatic-downloads/retrospective/RSC/lib/dictionaries/cif_core.dic
dictionary named 'cif_core.dic' version 2.4.2 from 2011-04-26.

Automatic conversion script
Id: cif_fix_values 2281 2013-09-26 08:29:07Z andrius 
;
_cod_original_sg_symbol_H-M 'P b c n '
_cod_database_code 1515412

loop_
_symmetry_equiv_pos_as_xyz
x,y,z
-x,-y,-z
-x+1/2,y+1/2,z
x+1/2,-y+1/2,-z
x,-y,z+1/2
-x,y,-z+1/2
-x+1/2,-y+1/2,z+1/2
x+1/2,y+1/2,-z+1/2

loop_
_atom_site_label
_atom_site_type_symbol
_atom_site_fract_x
_atom_site_fract_y
_atom_site_fract_z
_atom_site_U_iso_or_equiv
_atom_site_occupancy
_atom_site_adp_type
C1 C 0.73037(9) 0.44305(8) 0.38487(7) 0.0364 1.0000 Uani
C2 C 0.64636(11) 0.46268(11) 0.47090(9) 0.0493 1.0000 Uani
C3 C 0.59036(11) 0.46171(11) 0.37081(9) 0.0487 1.0000 Uani
C4 C 0.78991(9) 0.34152(7) 0.36326(6) 0.0314 1.0000 Uani
C5 C 0.85489(12) 0.28701(10) 0.44634(8) 0.0459 1.0000 Uani
C6 C 0.72800(12) 0.25026(9) 0.41071(9) 0.0487 1.0000 Uani
C7 C 0.83985(8) 0.33233(6) 0.25948(6) 0.0276 1.0000 Uani
C8 C 0.85036(11) 0.22780(8) 0.21480(9) 0.0400 1.0000 Uani
C9 C 0.73965(11) 0.29477(9) 0.18844(8) 0.0414 1.0000 Uani
C10 C 0.93489(8) 0.41255(6) 0.22550(6) 0.0263 1.0000 Uani
C11 C 0.93304(11) 0.44404(8) 0.11906(7) 0.0390 1.0000 Uani
C12 C 0.87505(11) 0.51245(8) 0.19306(8) 0.0417 1.0000 Uani
H11 H 0.7828(12) 0.4971(11) 0.3686(9) 0.0436 1.0000 Uiso
H21 H 0.6561(13) 0.5312(12) 0.5020(12) 0.0618 1.0000 Uiso
H22 H 0.6281(14) 0.4050(12) 0.5157(12) 0.0610 1.0000 Uiso
H31 H 0.5597(13) 0.5257(11) 0.3417(10) 0.0587 1.0000 Uiso
H32 H 0.5411(14) 0.4045(11) 0.3541(10) 0.0577 1.0000 Uiso
H51 H 0.8555(13) 0.3247(11) 0.5114(12) 0.0561 1.0000 Uiso
H52 H 0.9319(13) 0.2450(11) 0.4294(10) 0.0546 1.0000 Uiso
H61 H 0.6547(14) 0.2619(12) 0.4498(11) 0.0593 1.0000 Uiso
H62 H 0.7265(14) 0.1865(11) 0.3719(11) 0.0588 1.0000 Uiso
H81 H 0.9171(13) 0.2185(10) 0.1651(10) 0.0469 1.0000 Uiso
H82 H 0.8375(12) 0.1685(10) 0.2548(10) 0.0505 1.0000 Uiso
H91 H 0.7368(13) 0.3220(10) 0.1191(10) 0.0512 1.0000 Uiso
H92 H 0.6596(12) 0.2749(10) 0.2185(10) 0.0495 1.0000 Uiso
H111 H 1.0168(13) 0.4697(9) 0.0959(9) 0.0466 1.0000 Uiso
H112 H 0.8753(12) 0.4069(10) 0.0737(10) 0.0488 1.0000 Uiso
H121 H 0.9181(13) 0.5781(10) 0.2064(10) 0.0510 1.0000 Uiso
H122 H 0.7805(13) 0.5128(11) 0.1935(9) 0.0499 1.0000 Uiso

loop_
_atom_site_aniso_label
_atom_site_aniso_U_11
_atom_site_aniso_U_22
_atom_site_aniso_U_33
_atom_site_aniso_U_23
_atom_site_aniso_U_13
_atom_site_aniso_U_12
C1 0.0345(5) 0.0376(5) 0.0371(5) -0.0059(4) 0.0131(4) -0.0049(4)
C2 0.0405(6) 0.0658(8) 0.0416(6) -0.0115(5) 0.0148(5) -0.0027(5)
C3 0.0405(6) 0.0571(7) 0.0485(6) -0.0054(5) 0.0067(5) 0.0051(5)
C4 0.0328(4) 0.0320(4) 0.0294(4) 0.0013(3) 0.0055(3) -0.0077(3)
C5 0.0495(6) 0.0549(7) 0.0332(5) 0.0133(5) 0.0042(4) -0.0027(5)
C6 0.0517(7) 0.0446(6) 0.0497(6) 0.0110(5) 0.0117(5) -0.0142(5)
C7 0.0312(4) 0.0256(4) 0.0260(4) -0.0021(3) -0.0002(3) -0.0008(3)
C8 0.0449(6) 0.0298(5) 0.0453(5) -0.0101(4) -0.0010(4) -0.0033(4)
C9 0.0394(5) 0.0448(5) 0.0400(5) -0.0080(4) -0.0086(4) -0.0045(4)
C10 0.0325(4) 0.0226(3) 0.0239(4) 0.0015(3) 0.0043(3) 0.0033(3)
C11 0.0419(5) 0.0466(6) 0.0285(4) 0.0126(4) 0.0038(4) 0.0112(5)
C12 0.0442(5) 0.0316(5) 0.0493(6) 0.0112(4) 0.0113(5) 0.0123(4)

loop_
_atom_type_symbol
_atom_type_scat_dispersion_real
_atom_type_scat_dispersion_imag
_atom_type_scat_Cromer_Mann_a1
_atom_type_scat_Cromer_Mann_b1
_atom_type_scat_Cromer_Mann_a2
_atom_type_scat_Cromer_Mann_b2
_atom_type_scat_Cromer_Mann_a3
_atom_type_scat_Cromer_Mann_b3
_atom_type_scat_Cromer_Mann_a4
_atom_type_scat_Cromer_Mann_b4
_atom_type_scat_Cromer_Mann_c
_atom_type_scat_source
C 0.0033 0.0016 2.3100 20.8439 1.0200 10.2075 1.5886 0.5687 0.8650 51.6512 0.2156 'International Tables Vol C 4.2.6.8 and 6.1.1.4'
H 0.0000 0.0000 0.4930 10.5109 0.3229 26.1257 0.1402 3.1424 0.0408 57.7998 0.0030 'International Tables Vol C 4.2.6.8 and 6.1.1.4'

loop_
_exptl_crystal_face_index_h
_exptl_crystal_face_index_k
_exptl_crystal_face_index_l
_exptl_crystal_face_perp_dist
0 0 1 0.130
0 0 -1 0.230
1 1 0 0.170
-1 -1 0 0.120
-1 1 0 0.140
1 -1 0 0.190

loop_
_geom_angle_atom_site_label_1
_geom_angle_site_symmetry_1
_geom_angle_atom_site_label_2
_geom_angle_atom_site_label_3
_geom_angle
_geom_angle_publ_flag
C2 . C1 C3 59.71(8) yes
C2 . C1 C4 123.67(10) yes
C3 . C1 C4 121.80(9) yes
C2 . C1 H11 114.2(8) no
C3 . C1 H11 115.3(8) no
C4 . C1 H11 112.6(8) no
C1 . C2 C3 60.41(7) yes
C1 . C2 H21 115.5(9) no
C3 . C2 H21 116.1(9) no
C1 . C2 H22 118.1(9) no
C3 . C2 H22 119.0(9) no
H21 . C2 H22 116.2(12) no
C1 . C3 C2 59.87(7) yes
C1 . C3 H31 120.8(8) no
C2 . C3 H31 119.7(8) no
C1 . C3 H32 116.1(9) no
C2 . C3 H32 116.6(9) no
H31 . C3 H32 113.7(12) no
C1 . C4 C5 117.40(9) yes
C1 . C4 C6 116.03(9) yes
C5 . C4 C6 59.58(7) yes
C1 . C4 C7 113.49(7) yes
C5 . C4 C7 120.85(8) yes
C6 . C4 C7 119.27(8) yes
C4 . C5 C6 60.25(7) yes
C4 . C5 H51 115.7(8) no
C6 . C5 H51 116.5(8) no
C4 . C5 H52 116.7(8) no
C6 . C5 H52 117.6(8) no
H51 . C5 H52 117.6(11) no
C4 . C6 C5 60.16(7) yes
C4 . C6 H61 117.7(10) no
C5 . C6 H61 119.0(9) no
C4 . C6 H62 116.4(8) no
C5 . C6 H62 117.4(9) no
H61 . C6 H62 115.2(13) no
C4 . C7 C8 118.55(8) yes
C4 . C7 C9 112.77(8) yes
C8 . C7 C9 59.59(7) yes
C4 . C7 C10 117.22(7) yes
C8 . C7 C10 117.14(8) yes
C9 . C7 C10 118.87(8) yes
C7 . C8 C9 60.56(6) yes
C7 . C8 H81 116.5(8) no
C9 . C8 H81 117.2(8) no
C7 . C8 H82 119.6(8) no
C9 . C8 H82 120.1(8) no
H81 . C8 H82 113.2(11) no
C7 . C9 C8 59.85(6) yes
C7 . C9 H91 120.5(7) no
C8 . C9 H91 117.0(8) no
C7 . C9 H92 114.6(8) no
C8 . C9 H92 114.3(8) no
H91 . C9 H92 117.7(11) no
C10 6_755 C10 C7 116.97(6) yes
C10 6_755 C10 C11 115.82(8) yes
C7 . C10 C11 118.29(8) yes
C10 6_755 C10 C12 120.02(6) yes
C7 . C10 C12 114.44(8) yes
C11 . C10 C12 58.56(6) yes
C10 . C11 C12 60.82(6) yes
C10 . C11 H111 112.8(7) no
C12 . C11 H111 112.1(7) no
C10 . C11 H112 118.4(8) no
C12 . C11 H112 118.2(7) no
H111 . C11 H112 120.4(10) no
C10 . C12 C11 60.63(6) yes
C10 . C12 H121 120.5(8) no
C11 . C12 H121 117.7(8) no
C10 . C12 H122 114.6(8) no
C11 . C12 H122 114.7(8) no
H121 . C12 H122 116.8(11) no

loop_
_geom_bond_atom_site_label_1
_geom_bond_atom_site_label_2
_geom_bond_site_symmetry_2
_geom_bond_distance
_geom_bond_publ_flag
C1 C2 . 1.4991(14) yes
C1 C3 . 1.5073(15) yes
C1 C4 . 1.5043(13) yes
C1 H11 . 0.927(14) no
C2 C3 . 1.4967(18) yes
C2 H21 . 1.002(15) no
C2 H22 . 0.995(16) no
C3 H31 . 0.986(15) no
C3 H32 . 0.942(15) no
C4 C5 . 1.5118(14) yes
C4 C6 . 1.5131(13) yes
C4 C7 . 1.5250(12) yes
C5 C6 . 1.5030(17) yes
C5 H51 . 1.022(16) no
C5 H52 . 1.008(14) no
C6 H61 . 0.954(15) no
C6 H62 . 0.993(15) no
C7 C8 . 1.5092(12) yes
C7 C9 . 1.5201(13) yes
C7 C10 . 1.5271(11) yes
C8 C9 . 1.5052(15) yes
C8 H81 . 0.988(14) no
C8 H82 . 0.964(14) no
C9 H91 . 1.018(14) no
C9 H92 . 0.974(13) no
C10 C10 6_755 1.5280(17) yes
C10 C11 . 1.5204(12) yes
C10 C12 . 1.5232(12) yes
C11 C12 . 1.4885(15) yes
C11 H111 . 0.997(13) no
C11 H112 . 0.998(14) no
C12 H121 . 0.992(14) no
C12 H122 . 0.996(13) no

loop_
_geom_contact_atom_site_label_1
_geom_contact_atom_site_label_2
_geom_contact_distance
_geom_contact_site_symmetry_2
_geom_contact_publ_flag
C2 C2 3.333(2) 2_666 no
C2 C3 3.455(2) 2_666 no

loop_
_geom_torsion_atom_site_label_1
_geom_torsion_atom_site_label_2
_geom_torsion_atom_site_label_3
_geom_torsion_atom_site_label_4
_geom_torsion_site_symmetry_2
_geom_torsion_site_symmetry_3
_geom_torsion_site_symmetry_4
_geom_torsion
_geom_torsion_publ_flag
C1 C4 C5 C6 . . . 105.6(1) no
C1 C4 C6 C5 . . . -107.89(9) no
C1 C4 C7 C8 . . . -154.69(9) no
C1 C4 C7 C9 . . . -88.1(1) no
C1 C4 C7 C10 . . . 55.5(1) no
C2 C1 C4 C5 . . . -47.2(1) no
C2 C1 C4 C6 . . . 20.4(1) no
C2 C1 C4 C7 . . . 164.04(9) no
C2 C3 C1 C4 . . . 113.2(1) no
C3 C1 C4 C5 . . . -119.7(1) no
C3 C1 C4 C6 . . . -52.2(1) no
C3 C1 C4 C7 . . . 91.5(1) no
C3 C2 C1 C4 . . . -110.1(1) no
C4 C7 C8 C9 . . . 101.04(9) no
C4 C7 C9 C8 . . . -110.78(9) no
C4 C7 C10 C10 . . 6_755 67.0(1) no
C4 C7 C10 C11 . . . -147.05(8) no
C4 C7 C10 C12 . . . -81.0(1) no
C5 C4 C7 C8 . . . 57.7(1) no
C5 C4 C7 C9 . . . 124.4(1) no
C5 C4 C7 C10 . . . -92.0(1) no
C5 C6 C4 C7 . . . 110.6(1) no
C6 C4 C7 C8 . . . -12.3(1) no
C6 C4 C7 C9 . . . 54.3(1) no
C6 C4 C7 C10 . . . -162.08(9) no
C6 C5 C4 C7 . . . -108.0(1) no
C7 C10 C10 C7 . 6_755 6_755 78.4(1) no
C7 C10 C10 C11 . 6_755 6_755 -68.40(6) no
C7 C10 C10 C12 . 6_755 6_755 -135.46(6) no
C7 C10 C11 C12 . . . 102.80(9) no
C7 C10 C12 C11 . . . -109.41(9) no
C8 C7 C10 C10 . . 6_755 -83.2(1) no
C8 C7 C10 C11 . . . 62.7(1) no
C8 C7 C10 C12 . . . 128.79(9) no
C8 C9 C7 C10 . . . 106.29(9) no
C9 C7 C10 C10 . . 6_755 -151.71(9) no
C9 C7 C10 C11 . . . -5.7(1) no
C9 C7 C10 C12 . . . 60.3(1) no
C9 C8 C7 C10 . . . -109.17(9) no
C10 C10 C11 C12 6_755 6_755 6_755 -110.83(7) no
C10 C10 C12 C11 6_755 6_755 6_755 103.7(1) no
C11 C10 C10 C11 . 6_755 6_755 144.8(1) no
C11 C10 C10 C12 . 6_755 6_755 77.7(1) no
C12 C10 C10 C12 . 6_755 6_755 10.7(2) no
